data_2204614
loop_
_publ_author_name
'Gao, Shan'
'Huo, Li-Hua'
'Ng, Seik Weng'

_publ_section_title
;
 A monoclinic modification of
 <i>N</i>-(3,4-dibenzoyl-2,5-dimethylpyrrol-1-yl)-4-methoxybenzamide
;
_journal_issue 12
_journal_name_full 'Acta Crystallographica Section E'
_journal_page_first o2193
_journal_page_last o2194
_journal_paper_doi 10.1107/S1600536804027291
_journal_volume 60
_journal_year 2004
_chemical_formula_iupac 'C28 H24 N2 O4'
_chemical_formula_moiety 'C28 H24 N2 O4'
_chemical_formula_sum 'C28 H24 N2 O4'
_chemical_formula_weight 452.49
_chemical_name_systematic
;
N-(3,4-dibenzoyl-2,5-dimethylpyrrol-1-yl)-4-methoxybenzamide
;
_space_group_IT_number 14
_symmetry_cell_setting monoclinic
_symmetry_space_group_name_Hall '-P 2ybc'
_symmetry_space_group_name_H-M 'P 1 21/c 1'
_atom_sites_solution_hydrogens geom
_atom_sites_solution_primary direct
_atom_sites_solution_secondary difmap
_audit_creation_method SHELXL-97
_cell_angle_alpha 90.00
_cell_angle_beta 116.49(3)
_cell_angle_gamma 90.00
_cell_formula_units_Z 4
_cell_length_a 15.643(3)
_cell_length_b 10.258(2)
_cell_length_c 16.563(3)
_cell_measurement_reflns_used 20917
_cell_measurement_temperature 298(2)
_cell_measurement_theta_max 27.5
_cell_measurement_theta_min 3.1
_cell_volume 2378.8(10)
_computing_cell_refinement RAPID-AUTO
_computing_data_collection 'RAPID-AUTO (Rigaku, 1998)'
_computing_data_reduction 'CrystalStructure (Rigaku/MSC, 2002)'
_computing_molecular_graphics 'ORTEPII (Johnson, 1976)'
_computing_publication_material SHELXL-97
_computing_structure_refinement 'SHELXL97 (Sheldrick, 1997)'
_computing_structure_solution 'SHELXS97 (Sheldrick, 1997)'
_diffrn_ambient_temperature 295(2)
_diffrn_measured_fraction_theta_full 0.99
_diffrn_measured_fraction_theta_max 0.99
_diffrn_measurement_device_type 'Rigaku R-AXIS RAPID'
_diffrn_measurement_method \w
_diffrn_radiation_monochromator graphite
_diffrn_radiation_source 'fine-focus sealed tube'
_diffrn_radiation_type MoK\a
_diffrn_radiation_wavelength 0.71073
_diffrn_reflns_av_R_equivalents 0.0322
_diffrn_reflns_av_sigmaI/netI 0.0226
_diffrn_reflns_limit_h_max 20
_diffrn_reflns_limit_h_min -20
_diffrn_reflns_limit_k_max 13
_diffrn_reflns_limit_k_min -13
_diffrn_reflns_limit_l_max 21
_diffrn_reflns_limit_l_min -20
_diffrn_reflns_number 22118
_diffrn_reflns_theta_full 27.5
_diffrn_reflns_theta_max 27.48
_diffrn_reflns_theta_min 3.12
_diffrn_standards_decay_% 0
_diffrn_standards_interval_count 0
_diffrn_standards_interval_time 0
_diffrn_standards_number 0
_exptl_absorpt_coefficient_mu 0.085
_exptl_absorpt_correction_T_max 0.982
_exptl_absorpt_correction_T_min 0.660
_exptl_absorpt_correction_type multi-scan
_exptl_absorpt_process_details '(ABSCOR; Higashi, 1995)'
_exptl_crystal_colour Yellow
_exptl_crystal_density_diffrn 1.263
_exptl_crystal_density_method 'not measured'
_exptl_crystal_description Prism
_exptl_crystal_F_000 952
_exptl_crystal_size_max 0.40
_exptl_crystal_size_mid 0.27
_exptl_crystal_size_min 0.21
_refine_diff_density_max 0.32
_refine_diff_density_min -0.19
_refine_ls_extinction_method none
_refine_ls_goodness_of_fit_ref 1.03
_refine_ls_hydrogen_treatment mixed
_refine_ls_matrix_type full
_refine_ls_number_parameters 314
_refine_ls_number_reflns 5414
_refine_ls_number_restraints 1
_refine_ls_restrained_S_all 1.03
_refine_ls_R_factor_all 0.070
_refine_ls_R_factor_gt 0.051
_refine_ls_shift/su_max 0.001
_refine_ls_shift/su_mean 0.000
_refine_ls_structure_factor_coef Fsqd
_refine_ls_weighting_details 'calc w = 1/[\s^2^(Fo^2^)+(0.0708P)^2^+0.5812P] where P = (Fo^2^+2Fc^2^)/3'
_refine_ls_weighting_scheme calc
_refine_ls_wR_factor_gt 0.128
_refine_ls_wR_factor_ref 0.139
_reflns_number_gt 4210
_reflns_number_total 5414
_reflns_threshold_expression I>2\s(I)
_cod_data_source_file bt6555.cif
_cod_data_source_block I
_cod_depositor_comments
;
The following automatic conversions were performed:
'_symmetry_cell_setting' value 'Monoclinic' changed to 'monoclinic'
according to '/home/saulius/struct/CIF-dictionaries/cif_core.dic'
dictionary named 'cif_core.dic' version 2.4.1 from 2010-06-29.

Automatic conversion script
Id: cif_fix_enum 1527 2010-12-29 10:47:43Z saulius 

The following automatic conversions were performed:

'_symmetry_cell_setting' value 'Monoclinic' changed to 'monoclinic'
according to /home/saulius/struct/CIF-dictionaries/cif_core.dic
dictionary named 'cif_core.dic' version 2.4.1 from 2010-06-29.

Automatic conversion script
Id: cif_fix_values 1715 2011-07-08 13:25:40Z adriana 
;
_cod_original_cell_volume 2378.7(8)
_cod_original_sg_symbol_H-M 'P 21/c'
_cod_database_code 2204614
_cod_database_fobs_code 2204614

loop_
_symmetry_equiv_pos_as_xyz
'x, y, z'
'-x, y+1/2, -z+1/2'
'-x, -y, -z'
'x, -y-1/2, z-1/2'

loop_
_atom_site_label
_atom_site_fract_x
_atom_site_fract_y
_atom_site_fract_z
_atom_site_U_iso_or_equiv
_atom_site_adp_type
_atom_site_calc_flag
_atom_site_refinement_flags
_atom_site_occupancy
_atom_site_type_symbol
O1 0.79550(10) 0.62780(10) 0.64180(10) 0.0674(4) Uani d . 1 O
O2 0.55590(10) 0.79150(10) 0.60420(10) 0.0499(3) Uani d . 1 O
O3 0.52530(10) 0.20550(10) 0.71790(10) 0.0659(4) Uani d . 1 O
O4 0.18030(10) -0.17610(10) 0.50780(10) 0.0609(4) Uani d . 1 O
N1 0.55190(10) 0.37930(10) 0.60930(10) 0.0369(3) Uani d . 1 N
N2 0.48560(10) 0.27920(10) 0.57700(10) 0.0410(3) Uani d D 1 N
C1 0.64800(10) 0.36510(10) 0.63550(10) 0.0379(3) Uani d . 1 C
C2 0.68690(10) 0.48800(10) 0.65930(10) 0.0361(3) Uani d . 1 C
C3 0.61060(10) 0.57760(10) 0.64530(10) 0.0347(3) Uani d . 1 C
C4 0.52730(10) 0.5068(2) 0.61450(10) 0.0357(3) Uani d . 1 C
C5 0.68680(10) 0.2376(2) 0.62440(10) 0.0557(4) Uani d . 1 C
C6 0.42780(10) 0.5428(2) 0.59420(10) 0.0469(4) Uani d . 1 C
C7 0.78330(10) 0.5268(2) 0.67460(10) 0.0439(4) Uani d . 1 C
C8 0.86600(10) 0.4415(2) 0.73170(10) 0.0462(4) Uani d . 1 C
C9 0.94580(10) 0.4365(2) 0.71540(10) 0.0594(5) Uani d . 1 C
C10 1.02260(10) 0.3567(2) 0.7689(2) 0.0721(6) Uani d . 1 C
C11 1.0213(2) 0.2870(2) 0.8390(2) 0.0707(6) Uani d . 1 C
C12 0.9436(2) 0.2937(2) 0.8566(2) 0.0674(6) Uani d . 1 C
C13 0.86560(10) 0.3703(2) 0.80270(10) 0.0557(4) Uani d . 1 C
C14 0.61610(10) 0.72000(10) 0.66030(10) 0.0375(3) Uani d . 1 C
C15 0.69320(10) 0.7793(2) 0.74310(10) 0.0433(4) Uani d . 1 C
C16 0.7046(2) 0.9133(2) 0.7449(2) 0.0789(7) Uani d . 1 C
C17 0.7730(2) 0.9739(3) 0.8199(2) 0.1120(10) Uani d . 1 C
C18 0.8319(2) 0.9007(3) 0.8936(2) 0.0970(9) Uani d . 1 C
C19 0.8218(2) 0.7682(2) 0.89290(10) 0.0723(6) Uani d . 1 C
C20 0.75180(10) 0.7070(2) 0.81820(10) 0.0510(4) Uani d . 1 C
C21 0.47630(10) 0.1953(2) 0.63710(10) 0.0400(3) Uani d . 1 C
C22 0.39960(10) 0.09600(10) 0.59580(10) 0.0367(3) Uani d . 1 C
C23 0.40580(10) -0.0189(2) 0.64380(10) 0.0395(3) Uani d . 1 C
C24 0.33240(10) -0.1077(2) 0.61250(10) 0.0426(4) Uani d . 1 C
C25 0.25080(10) -0.0835(2) 0.53270(10) 0.0432(4) Uani d . 1 C
C26 0.24440(10) 0.0284(2) 0.48330(10) 0.0454(4) Uani d . 1 C
C27 0.31850(10) 0.1175(2) 0.51520(10) 0.0420(4) Uani d . 1 C
C28 0.0921(2) -0.1479(2) 0.4320(2) 0.0789(7) Uani d . 1 C
H2 0.4670(10) 0.260(2) 0.5210(10) 0.044(5) Uiso d D 1 H
H5a 0.6948 0.1811 0.6735 0.084 Uiso calc R 1 H
H5b 0.7474 0.2510 0.6242 0.084 Uiso calc R 1 H
H5c 0.6432 0.1985 0.5684 0.084 Uiso calc R 1 H
H6a 0.3857 0.5201 0.5329 0.070 Uiso calc R 1 H
H6b 0.4243 0.6349 0.6025 0.070 Uiso calc R 1 H
H6c 0.4090 0.4966 0.6342 0.070 Uiso calc R 1 H
H9 0.9479 0.4859 0.6693 0.071 Uiso calc R 1 H
H10 1.0752 0.3507 0.7568 0.087 Uiso calc R 1 H
H11 1.0732 0.2350 0.8747 0.085 Uiso calc R 1 H
H12 0.9432 0.2470 0.9045 0.081 Uiso calc R 1 H
H13 0.8127 0.3738 0.8143 0.067 Uiso calc R 1 H
H16 0.6657 0.9627 0.6949 0.095 Uiso calc R 1 H
H17 0.7794 1.0641 0.8209 0.134 Uiso calc R 1 H
H18 0.8788 0.9416 0.9440 0.116 Uiso calc R 1 H
H19 0.8620 0.7192 0.9426 0.087 Uiso calc R 1 H
H20 0.7440 0.6171 0.8184 0.061 Uiso calc R 1 H
H23 0.4601 -0.0352 0.6974 0.047 Uiso calc R 1 H
H24 0.3373 -0.1840 0.6446 0.051 Uiso calc R 1 H
H26 0.1906 0.0434 0.4291 0.054 Uiso calc R 1 H
H27 0.3141 0.1927 0.4822 0.050 Uiso calc R 1 H
H28a 0.0662 -0.0687 0.4426 0.118 Uiso calc R 1 H
H28b 0.0482 -0.2182 0.4227 0.118 Uiso calc R 1 H
H28c 0.1025 -0.1380 0.3794 0.118 Uiso calc R 1 H

loop_
_atom_site_aniso_label
_atom_site_aniso_U_11
_atom_site_aniso_U_22
_atom_site_aniso_U_33
_atom_site_aniso_U_12
_atom_site_aniso_U_13
_atom_site_aniso_U_23
O1 0.0530(10) 0.0570(10) 0.0980(10) -0.0050(10) 0.0390(10) 0.0210(10)
O2 0.0550(10) 0.0420(10) 0.0440(10) 0.0120(10) 0.0140(10) 0.0020(10)
O3 0.0730(10) 0.0720(10) 0.0330(10) -0.0310(10) 0.0060(10) 0.0020(10)
O4 0.0500(10) 0.0540(10) 0.0730(10) -0.0200(10) 0.0220(10) -0.0100(10)
N1 0.0340(10) 0.0360(10) 0.0380(10) -0.0050(10) 0.0140(10) -0.0010(10)
N2 0.0420(10) 0.0420(10) 0.0340(10) -0.0150(10) 0.0120(10) -0.0040(10)
C1 0.0350(10) 0.0370(10) 0.0410(10) 0.0000(10) 0.0170(10) 0.0030(10)
C2 0.0340(10) 0.0350(10) 0.0390(10) 0.0000(10) 0.0150(10) 0.0020(10)
C3 0.0320(10) 0.0370(10) 0.0340(10) -0.0010(10) 0.0130(10) 0.0000(10)
C4 0.0340(10) 0.0410(10) 0.0300(10) 0.0000(10) 0.0120(10) 0.0000(10)
C5 0.0530(10) 0.0370(10) 0.0750(10) 0.0030(10) 0.0270(10) -0.0040(10)
C6 0.0340(10) 0.0580(10) 0.0450(10) 0.0020(10) 0.0140(10) -0.0030(10)
C7 0.0370(10) 0.0430(10) 0.0540(10) -0.0040(10) 0.0220(10) 0.0000(10)
C8 0.0310(10) 0.0440(10) 0.0600(10) -0.0030(10) 0.0170(10) -0.0080(10)
C9 0.0400(10) 0.0650(10) 0.0760(10) -0.0050(10) 0.0280(10) -0.0130(10)
C10 0.0340(10) 0.088(2) 0.091(2) 0.0020(10) 0.0250(10) -0.0330(10)
C11 0.0450(10) 0.0670(10) 0.0790(10) 0.0170(10) 0.0090(10) -0.0150(10)
C12 0.0510(10) 0.0650(10) 0.0690(10) 0.0130(10) 0.0110(10) 0.0040(10)
C13 0.0390(10) 0.0580(10) 0.0650(10) 0.0070(10) 0.0190(10) 0.0050(10)
C14 0.0400(10) 0.0370(10) 0.0370(10) 0.0010(10) 0.0190(10) 0.0010(10)
C15 0.0460(10) 0.0400(10) 0.0420(10) -0.0070(10) 0.0180(10) -0.0020(10)
C16 0.094(2) 0.0430(10) 0.0690(10) -0.0170(10) 0.0090(10) 0.0000(10)
C17 0.135(3) 0.0570(10) 0.093(2) -0.042(2) 0.005(2) -0.0110(10)
C18 0.103(2) 0.089(2) 0.0640(10) -0.047(2) 0.0070(10) -0.018(3)
C19 0.0680(10) 0.084(2) 0.0460(10) -0.0230(10) 0.0070(10) 0.0010(10)
C20 0.0520(10) 0.0510(10) 0.0440(10) -0.0110(10) 0.0160(10) 0.0030(10)
C21 0.0380(10) 0.0400(10) 0.0370(10) -0.0050(10) 0.0120(10) -0.0010(10)
C22 0.0340(10) 0.0380(10) 0.0360(10) -0.0040(10) 0.0140(10) -0.0010(10)
C23 0.0370(10) 0.0410(10) 0.0380(10) 0.0020(10) 0.0140(10) 0.0030(10)
C24 0.0460(10) 0.0350(10) 0.0500(10) 0.0000(10) 0.0230(10) 0.0030(10)
C25 0.0400(10) 0.0400(10) 0.0520(10) -0.0080(10) 0.0230(10) -0.0100(10)
C26 0.0360(10) 0.0500(10) 0.0410(10) -0.0030(10) 0.0090(10) -0.0010(10)
C27 0.0400(10) 0.0410(10) 0.0410(10) -0.0020(10) 0.0140(10) 0.0040(10)
C28 0.0500(10) 0.087(2) 0.084(2) -0.0290(10) 0.0140(10) -0.0160(10)

loop_
_atom_type_symbol
_atom_type_description
_atom_type_scat_dispersion_real
_atom_type_scat_dispersion_imag
_atom_type_scat_source
C C 0.0033 0.0016 'International Tables Vol C Tables 4.2.6.8 and 6.1.1.4'
H H 0.0000 0.0000 'International Tables Vol C Tables 4.2.6.8 and 6.1.1.4'
N N 0.0061 0.0033 'International Tables Vol C Tables 4.2.6.8 and 6.1.1.4'
O O 0.0106 0.0060 'International Tables Vol C Tables 4.2.6.8 and 6.1.1.4'

loop_
_geom_angle_atom_site_label_1
_geom_angle_atom_site_label_2
_geom_angle_atom_site_label_3
_geom_angle
_geom_angle_publ_flag
C25 O4 C28 117.3(2) no
C1 N1 C4 112.20(10) yes
C1 N1 N2 124.70(10) yes
C4 N1 N2 123.10(10) yes
C21 N2 N1 119.20(10) no
N1 C1 C2 106.00(10) yes
N1 C1 C5 120.20(10) yes
C2 C1 C5 133.30(10) yes
C1 C2 C3 107.90(10) yes
C1 C2 C7 125.90(10) yes
C3 C2 C7 124.60(10) yes
C4 C3 C2 107.60(10) yes
C4 C3 C14 123.90(10) yes
C2 C3 C14 128.50(10) yes
C3 C4 N1 106.30(10) yes
C3 C4 C6 132.60(10) yes
N1 C4 C6 121.00(10) yes
O1 C7 C2 120.3(2) no
O1 C7 C8 120.9(2) no
C2 C7 C8 118.80(10) no
C13 C8 C9 119.3(2) no
C13 C8 C7 120.9(2) no
C9 C8 C7 119.8(3) no
C8 C9 C10 119.5(2) no
C11 C10 C9 120.5(2) no
C12 C11 C10 120.2(2) no
C11 C12 C13 120.0(2) no
C8 C13 C12 120.4(2) no
O2 C14 C3 119.70(10) no
O2 C14 C15 119.00(10) no
C3 C14 C15 121.30(10) no
C16 C15 C20 119.0(2) no
C16 C15 C14 117.9(2) no
C20 C15 C14 123.1(2) no
C17 C16 C15 120.6(2) no
C16 C17 C18 119.8(2) no
C19 C18 C17 120.3(2) no
C18 C19 C20 120.1(2) no
C19 C20 C15 120.2(2) no
O3 C21 N2 121.70(10) no
O3 C21 C22 123.30(10) no
N2 C21 C22 114.90(10) no
C27 C22 C23 118.80(10) no
C27 C22 C21 122.50(10) no
C23 C22 C21 118.50(10) no
C24 C23 C22 120.60(10) no
C23 C24 C25 119.9(2) no
O4 C25 C26 124.0(2) no
O4 C25 C24 115.9(2) no
C26 C25 C24 120.20(10) no
C27 C26 C25 119.60(10) no
C26 C27 C22 120.80(10) no
C21 N2 H2 123.0(10) no
N1 N2 H2 115.0(10) no
C1 C5 H5a 109.5 no
C1 C5 H5b 109.5 no
H5a C5 H5b 109.5 no
C1 C5 H5c 109.5 no
H5a C5 H5c 109.5 no
H5b C5 H5c 109.5 no
C4 C6 H6a 109.5 no
C4 C6 H6b 109.5 no
H6a C6 H6b 109.5 no
C4 C6 H6c 109.5 no
H6a C6 H6c 109.5 no
H6b C6 H6c 109.5 no
C8 C9 H9 120.2 no
C10 C9 H9 120.2 no
C11 C10 H10 119.7 no
C9 C10 H10 119.7 no
C12 C11 H11 119.9 no
C10 C11 H11 119.9 no
C11 C12 H12 120.0 no
C13 C12 H12 120.0 no
C8 C13 H13 119.8 no
C12 C13 H13 119.8 no
C17 C16 H16 119.7 no
C15 C16 H16 119.7 no
C16 C17 H17 120.1 no
C18 C17 H17 120.1 no
C19 C18 H18 119.9 no
C17 C18 H18 119.9 no
C18 C19 H19 120.0 no
C20 C19 H19 120.0 no
C19 C20 H20 119.9 no
C15 C20 H20 119.9 no
C24 C23 H23 119.7 no
C22 C23 H23 119.7 no
C23 C24 H24 120.0 no
C25 C24 H24 120.0 no
C27 C26 H26 120.2 no
C25 C26 H26 120.2 no
C26 C27 H27 119.6 no
C22 C27 H27 119.6 no
O4 C28 H28a 109.5 no
O4 C28 H28b 109.5 no
H28a C28 H28b 109.5 no
O4 C28 H28c 109.5 no
H28a C28 H28c 109.5 no
H28b C28 H28c 109.5 no

loop_
_geom_bond_atom_site_label_1
_geom_bond_atom_site_label_2
_geom_bond_distance
_geom_bond_publ_flag
O1 C7 1.224(2) no
O2 C14 1.228(2) no
O3 C21 1.215(2) no
O4 C25 1.372(2) no
O4 C28 1.421(3) no
N1 N2 1.386(2) yes
N1 C1 1.374(2) yes
N1 C4 1.376(2) yes
N2 C21 1.371(2) .
C1 C2 1.378(2) yes
C1 C5 1.488(2) yes
C2 C3 1.441(2) yes
C2 C7 1.468(2) yes
C3 C4 1.376(2) yes
C3 C14 1.478(2) yes
C4 C6 1.486(2) yes
C7 C8 1.497(2) no
C8 C13 1.387(3) no
C8 C9 1.390(2) no
C9 C10 1.396(3) no
C10 C11 1.372(3) no
C11 C12 1.371(3) no
C12 C13 1.390(3) no
C14 C15 1.493(2) no
C15 C16 1.385(3) no
C15 C20 1.386(2) no
C16 C17 1.374(3) no
C17 C18 1.379(4) no
C18 C19 1.368(4) no
C19 C20 1.384(3) no
C21 C22 1.487(2) no
C22 C27 1.389(2) no
C22 C23 1.400(2) no
C23 C24 1.374(2) no
C24 C25 1.390(2) no
C25 C26 1.387(2) no
C26 C27 1.383(2) no
N2 H2 0.860(10) no
C5 H5a 0.9600 no
C5 H5b 0.9600 no
C5 H5c 0.9600 no
C6 H6a 0.9600 no
C6 H6b 0.9600 no
C6 H6c 0.9600 no
C9 H9 0.9300 no
C10 H10 0.9300 no
C11 H11 0.9300 no
C12 H12 0.9300 no
C13 H13 0.9300 no
C16 H16 0.9300 no
C17 H17 0.9300 no
C18 H18 0.9300 no
C19 H19 0.9300 no
C20 H20 0.9300 no
C23 H23 0.9300 no
C24 H24 0.9300 no
C26 H26 0.9300 no
C27 H27 0.9300 no
C28 H28a 0.9600 no
C28 H28b 0.9600 no
C28 H28c 0.9600 no

loop_
_geom_hbond_atom_site_label_D
_geom_hbond_atom_site_label_H
_geom_hbond_atom_site_label_A
_geom_hbond_site_symmetry_A
_geom_hbond_distance_DH
_geom_hbond_distance_HA
_geom_hbond_distance_DA
_geom_hbond_angle_DHA
_geom_hbond_publ_flag
N2 H2 O2 3_666 0.860(10) 2.020(10) 2.867(2) 171(2) no

loop_
_geom_torsion_atom_site_label_1
_geom_torsion_atom_site_label_2
_geom_torsion_atom_site_label_3
_geom_torsion_atom_site_label_4
_geom_torsion
_geom_torsion_publ_flag
C1 N1 N2 C21 80.5(2) no
C4 N1 N2 C21 -102.8(2) no
C4 N1 C1 C2 0.6(2) no
N2 N1 C1 C2 177.60(10) no
C4 N1 C1 C5 -172.80(10) no
N2 N1 C1 C5 4.2(2) no
N1 C1 C2 C3 -0.9(2) no
C5 C1 C2 C3 171.2(2) no
N1 C1 C2 C7 -167.10(10) no
C5 C1 C2 C7 5.0(3) no
C1 C2 C3 C4 0.9(2) no
C7 C2 C3 C4 167.30(10) no
C1 C2 C3 C14 -179.50(10) no
C7 C2 C3 C14 -13.0(2) no
C2 C3 C4 N1 -0.5(2) no
C14 C3 C4 N1 179.80(10) no
C2 C3 C4 C6 175.4(2) no
C14 C3 C4 C6 -4.3(2) no
C1 N1 C4 C3 -0.1(2) no
N2 N1 C4 C3 -177.10(10) no
C1 N1 C4 C6 -176.50(10) no
N2 N1 C4 C6 6.4(2) no
C1 C2 C7 O1 134.2(2) no
C3 C2 C7 O1 -29.8(2) no
C1 C2 C7 C8 -46.5(2) no
C3 C2 C7 C8 149.5(2) no
O1 C7 C8 C13 147.3(2) no
C2 C7 C8 C13 -32.0(2) no
O1 C7 C8 C9 -30.7(3) no
C2 C7 C8 C9 150.0(2) no
C13 C8 C9 C10 2.1(3) no
C7 C8 C9 C10 -179.9(2) no
C8 C9 C10 C11 -2.2(3) no
C9 C10 C11 C12 0.9(3) no
C10 C11 C12 C13 0.6(3) no
C9 C8 C13 C12 -0.6(3) no
C7 C8 C13 C12 -178.6(2) no
C11 C12 C13 C8 -0.8(3) no
C4 C3 C14 O2 -43.6(2) no
C2 C3 C14 O2 136.8(2) no
C4 C3 C14 C15 135.9(2) no
C2 C3 C14 C15 -43.7(2) no
O2 C14 C15 C16 -12.3(3) no
C3 C14 C15 C16 168.1(2) no
O2 C14 C15 C20 166.0(2) no
C3 C14 C15 C20 -13.5(2) no
C20 C15 C16 C17 0.1(4) no
C14 C15 C16 C17 178.5(3) no
C15 C16 C17 C18 1.1(5) no
C16 C17 C18 C19 -1.0(5) no
C17 C18 C19 C20 -0.4(5) no
C18 C19 C20 C15 1.6(4) no
C16 C15 C20 C19 -1.4(3) no
C14 C15 C20 C19 -179.8(2) no
N1 N2 C21 O3 -0.8(2) no
N1 N2 C21 C22 176.80(10) no
O3 C21 C22 C27 149.6(2) no
N2 C21 C22 C27 -27.9(2) no
O3 C21 C22 C23 -25.0(2) no
N2 C21 C22 C23 157.50(10) no
C27 C22 C23 C24 -1.0(2) no
C21 C22 C23 C24 173.80(10) no
C22 C23 C24 C25 -0.4(2) no
C28 O4 C25 C26 -6.9(3) no
C28 O4 C25 C24 173.5(2) no
C23 C24 C25 O4 -178.5(2) no
C23 C24 C25 C26 1.9(2) no
O4 C25 C26 C27 178.6(2) no
C24 C25 C26 C27 -1.8(2) no
C25 C26 C27 C22 0.4(2) no
C23 C22 C27 C26 1.1(2) no
C21 C22 C27 C26 -173.5(2) no

loop_
_cod_related_entry_id
_cod_related_entry_database
_cod_related_entry_code
1 ChemSpider 21130232
